data_7029561
loop_
_publ_author_name
'Beattie, J. W.'
'White, D. S.'
'Bheemaraju, A.'
'Martin, P. D.'
'Groysman, S.'

_publ_section_title
;
 Recyclable chemosensor for oxalate based on bimetallic complexes of a
 dinucleating bis(iminopyridine) ligand.
;
_journal_issue 21
_journal_name_full 'Dalton transactions (Cambridge, England : 2003)'
_journal_page_first 7979
_journal_page_last 7986
_journal_paper_doi 10.1039/c4dt00577e
_journal_volume 43
_journal_year 2014
_chemical_formula_sum 'C54 H67 Br2 Cu2 N4 O4.5'
_chemical_formula_weight 1131.01
_chemical_name_systematic
;
 ?
;
_space_group_crystal_system triclinic
_space_group_IT_number 2
_space_group_name_Hall '-P 1'
_space_group_name_H-M_alt 'P -1'
_symmetry_space_group_name_Hall '-P 1'
_symmetry_space_group_name_H-M 'P -1'
_atom_sites_solution_hydrogens geom
_audit_creation_method SHELXL-2013
_cell_angle_alpha 108.311(2)
_cell_angle_beta 102.265(2)
_cell_angle_gamma 91.872(2)
_cell_formula_units_Z 4
_cell_length_a 12.8703(6)
_cell_length_b 17.2304(8)
_cell_length_c 25.5224(12)
_cell_measurement_temperature 100(2)
_cell_volume 5220.4(4)
_computing_structure_refinement 'SHELXL-2013 (Sheldrick, 2013)'
_diffrn_ambient_temperature 100(2)
_diffrn_measured_fraction_theta_full 0.997
_diffrn_measured_fraction_theta_max 0.992
_diffrn_radiation_type MoK\a
_diffrn_radiation_wavelength 0.71073
_diffrn_reflns_av_R_equivalents 0.0491
_diffrn_reflns_av_unetI/netI 0.0412
_diffrn_reflns_Laue_measured_fraction_full 0.997
_diffrn_reflns_Laue_measured_fraction_max 0.992
_diffrn_reflns_limit_h_max 16
_diffrn_reflns_limit_h_min -16
_diffrn_reflns_limit_k_max 22
_diffrn_reflns_limit_k_min -21
_diffrn_reflns_limit_l_max 33
_diffrn_reflns_limit_l_min -31
_diffrn_reflns_number 179800
_diffrn_reflns_point_group_measured_fraction_full 0.997
_diffrn_reflns_point_group_measured_fraction_max 0.992
_diffrn_reflns_theta_full 25.242
_diffrn_reflns_theta_max 27.613
_diffrn_reflns_theta_min 1.252
_exptl_absorpt_coefficient_mu 2.394
_exptl_crystal_density_diffrn 1.439
_exptl_crystal_F_000 2332
_exptl_crystal_size_max 0.200
_exptl_crystal_size_mid 0.150
_exptl_crystal_size_min 0.100
_refine_diff_density_max 0.605
_refine_diff_density_min -0.530
_refine_diff_density_rms 0.081
_refine_ls_extinction_method none
_refine_ls_goodness_of_fit_ref 1.051
_refine_ls_hydrogen_treatment constr
_refine_ls_matrix_type full
_refine_ls_number_parameters 1224
_refine_ls_number_reflns 24092
_refine_ls_number_restraints 0
_refine_ls_restrained_S_all 1.051
_refine_ls_R_factor_all 0.0528
_refine_ls_R_factor_gt 0.0329
_refine_ls_shift/su_max 0.002
_refine_ls_shift/su_mean 0.000
_refine_ls_structure_factor_coef Fsqd
_refine_ls_weighting_details
;
 w=1/[\s^2^(Fo^2^)+(0.0189P)^2^+7.5493P]
 where P=(Fo^2^+2Fc^2^)/3
;
_refine_ls_weighting_scheme calc
_refine_ls_wR_factor_gt 0.0663
_refine_ls_wR_factor_ref 0.0712
_reflns_Friedel_coverage 0.000
_reflns_number_gt 18875
_reflns_number_total 24092
_reflns_threshold_expression 'I > 2\s(I)'
_cod_data_source_file c4dt00577e2.cif
_cod_data_source_block jwb03_0m
_cod_depositor_comments 'Adding full bibliography for 7029558--7029562.cif.'
_cod_database_code 7029561
_shelx_space_group_comment
;
The symmetry employed for this shelxl refinement is uniquely defined
by the following loop, which should always be used as a source of
symmetry information in preference to the above space-group names.
They are only intended as comments.
;
_shelx_estimated_absorpt_t_min 0.646
_shelx_estimated_absorpt_t_max 0.796
_shelxl_version_number 2013-2

loop_
_space_group_symop_operation_xyz
'x, y, z'
'-x, -y, -z'

loop_
_atom_site_label
_atom_site_type_symbol
_atom_site_fract_x
_atom_site_fract_y
_atom_site_fract_z
_atom_site_U_iso_or_equiv
_atom_site_adp_type
_atom_site_occupancy
_atom_site_site_symmetry_order
_atom_site_calc_flag
_atom_site_refinement_flags_posn
_atom_site_refinement_flags_adp
Br1 Br 0.75544(2) 0.31595(2) 0.43705(2) 0.01608(6) Uani 1 1 d . .
Br2 Br 1.28398(2) 0.30988(2) 0.24846(2) 0.01899(6) Uani 1 1 d . .
Br3 Br 0.26993(2) 0.18733(2) 0.55139(2) 0.01823(6) Uani 1 1 d . .
Br4 Br 0.96636(2) 0.18694(2) 0.72652(2) 0.02044(6) Uani 1 1 d . .
Cu1 Cu 0.87729(2) 0.25932(2) 0.37973(2) 0.01118(6) Uani 1 1 d . .
Cu2 Cu 1.14147(2) 0.37027(2) 0.28603(2) 0.01294(7) Uani 1 1 d . .
Cu3 Cu 0.44596(2) 0.24627(2) 0.60648(2) 0.01032(6) Uani 1 1 d . .
Cu4 Cu 0.78685(2) 0.12837(2) 0.68822(2) 0.01354(7) Uani 1 1 d . .
O1 O 0.96122(13) 0.21335(10) 0.32107(7) 0.0151(4) Uani 1 1 d . .
O2 O 1.06829(13) 0.26248(10) 0.27754(7) 0.0155(4) Uani 1 1 d . .
O3 O 1.03260(13) 0.41420(10) 0.33107(7) 0.0152(4) Uani 1 1 d . .
O4 O 0.91894(13) 0.36568(10) 0.37190(7) 0.0140(4) Uani 1 1 d . .
N1 N 1.00260(16) 0.25575(13) 0.45332(8) 0.0148(4) Uani 1 1 d . .
O5 O 0.48755(13) 0.13860(10) 0.61077(7) 0.0133(4) Uani 1 1 d . .
O8 O 0.63291(13) 0.08744(10) 0.64755(7) 0.0154(4) Uani 1 1 d . .
N7 N 0.82744(16) 0.02271(13) 0.63601(9) 0.0157(4) Uani 1 1 d . .
N5 N 0.50193(16) 0.26254(13) 0.53290(8) 0.0146(4) Uani 1 1 d . .
O7 O 0.73250(13) 0.23769(10) 0.69785(7) 0.0165(4) Uani 1 1 d . .
O6 O 0.58869(13) 0.28975(10) 0.66078(7) 0.0149(4) Uani 1 1 d . .
O9 O 0.40079(18) 0.26877(19) 0.00496(10) 0.0536(7) Uani 1 1 d . .
N4 N 1.08846(15) 0.44767(12) 0.23114(8) 0.0119(4) Uani 1 1 d . .
C99 C 0.96954(19) 0.34440(15) 0.14933(10) 0.0125(5) Uani 1 1 d . .
N3 N 1.23182(16) 0.47807(13) 0.32910(9) 0.0159(4) Uani 1 1 d . .
N2 N 0.83983(15) 0.14504(12) 0.37928(8) 0.0112(4) Uani 1 1 d . .
N8 N 0.79181(15) 0.04404(12) 0.73891(8) 0.0119(4) Uani 1 1 d . .
N6 N 0.41348(15) 0.36318(12) 0.61442(8) 0.0098(4) Uani 1 1 d . .
C108 C 0.35090(19) 0.38846(14) 0.70276(10) 0.0115(5) Uani 1 1 d . .
C1 C 1.00671(19) 0.27026(15) 0.31067(10) 0.0130(5) Uani 1 1 d . .
C2 C 0.98421(19) 0.35796(15) 0.34080(10) 0.0127(5) Uani 1 1 d . .
C101 C 1.13357(19) 0.52629(15) 0.25852(11) 0.0147(5) Uani 1 1 d . .
C3 C 1.1100(2) 0.59012(15) 0.23793(12) 0.0184(6) Uani 1 1 d . .
H3 H 1.1424 0.6445 0.2588 0.022 Uiso 1 1 calc R U
C4 C 1.0380(2) 0.57296(16) 0.18611(12) 0.0213(6) Uani 1 1 d . .
H4 H 1.0194 0.6155 0.1707 0.026 Uiso 1 1 calc R U
C5 C 0.9936(2) 0.49286(16) 0.15712(11) 0.0187(6) Uani 1 1 d . .
H5 H 0.9454 0.4798 0.1210 0.022 Uiso 1 1 calc R U
C100 C 1.01944(18) 0.43086(15) 0.18079(10) 0.0128(5) Uani 1 1 d . .
C6 C 0.87280(19) 0.31808(15) 0.15877(10) 0.0128(5) Uani 1 1 d . .
C7 C 0.8210(2) 0.24110(16) 0.12374(11) 0.0174(5) Uani 1 1 d . .
H7 H 0.7550 0.2230 0.1293 0.021 Uiso 1 1 calc R U
C98 C 0.8627(2) 0.18994(15) 0.08097(11) 0.0171(5) Uani 1 1 d . .
C8 C 0.9612(2) 0.21594(16) 0.07501(11) 0.0167(5) Uani 1 1 d . .
H8 H 0.9923 0.1805 0.0471 0.020 Uiso 1 1 calc R U
C9 C 1.01618(19) 0.29235(15) 0.10856(10) 0.0147(5) Uani 1 1 d . .
C10 C 1.1233(2) 0.31853(17) 0.09915(11) 0.0188(6) Uani 1 1 d . .
H10 H 1.1625 0.3628 0.1345 0.023 Uiso 1 1 calc R U
C11 C 1.1937(2) 0.24810(19) 0.08714(13) 0.0289(7) Uani 1 1 d . .
H11A H 1.2003 0.2226 0.1169 0.043 Uiso 1 1 calc R U
H11B H 1.2647 0.2696 0.0866 0.043 Uiso 1 1 calc R U
H11C H 1.1610 0.2069 0.0502 0.043 Uiso 1 1 calc R U
C12 C 1.1064(2) 0.35382(19) 0.05051(13) 0.0295(7) Uani 1 1 d . .
H12A H 1.0646 0.3124 0.0158 0.044 Uiso 1 1 calc R U
H12B H 1.1760 0.3692 0.0446 0.044 Uiso 1 1 calc R U
H12C H 1.0679 0.4026 0.0599 0.044 Uiso 1 1 calc R U
C13 C 0.7994(2) 0.10988(16) 0.04083(12) 0.0242(6) Uani 1 1 d . .
H13 H 0.7476 0.0929 0.0604 0.029 Uiso 1 1 calc R U
C14 C 0.7346(3) 0.12335(19) -0.01280(14) 0.0388(8) Uani 1 1 d . .
H14A H 0.6842 0.1637 -0.0024 0.058 Uiso 1 1 calc R U
H14B H 0.6950 0.0712 -0.0388 0.058 Uiso 1 1 calc R U
H14C H 0.7832 0.1438 -0.0315 0.058 Uiso 1 1 calc R U
C15 C 0.8677(3) 0.04009(17) 0.02465(13) 0.0325(7) Uani 1 1 d . .
H15A H 0.9132 0.0520 0.0012 0.049 Uiso 1 1 calc R U
H15B H 0.8214 -0.0112 0.0032 0.049 Uiso 1 1 calc R U
H15C H 0.9127 0.0344 0.0591 0.049 Uiso 1 1 calc R U
C16 C 0.8249(2) 0.37213(15) 0.20512(11) 0.0158(5) Uani 1 1 d . .
H16 H 0.8841 0.4114 0.2341 0.019 Uiso 1 1 calc R U
C17 C 0.7431(2) 0.42255(17) 0.18166(12) 0.0245(6) Uani 1 1 d . .
H17A H 0.7778 0.4567 0.1646 0.037 Uiso 1 1 calc R U
H17B H 0.7148 0.4578 0.2126 0.037 Uiso 1 1 calc R U
H17C H 0.6844 0.3854 0.1527 0.037 Uiso 1 1 calc R U
C18 C 0.7736(2) 0.32181(16) 0.23499(11) 0.0178(5) Uani 1 1 d . .
H18A H 0.7050 0.2930 0.2104 0.027 Uiso 1 1 calc R U
H18B H 0.7618 0.3587 0.2707 0.027 Uiso 1 1 calc R U
H18C H 0.8213 0.2816 0.2429 0.027 Uiso 1 1 calc R U
C19 C 1.2133(2) 0.53886(16) 0.31180(11) 0.0179(6) Uani 1 1 d . .
H19 H 1.2504 0.5917 0.3330 0.022 Uiso 1 1 calc R U
C20 C 1.3121(2) 0.48575(17) 0.38121(11) 0.0213(6) Uani 1 1 d . .
H20A H 1.3349 0.5445 0.4032 0.026 Uiso 1 1 calc R U
H20B H 1.3756 0.4590 0.3716 0.026 Uiso 1 1 calc R U
C102 C 1.2629(2) 0.44476(16) 0.41603(11) 0.0190(6) Uani 1 1 d . .
C21 C 1.2668(2) 0.36119(16) 0.40719(11) 0.0201(6) Uani 1 1 d . .
H21 H 1.3090 0.3311 0.3831 0.024 Uiso 1 1 calc R U
C22 C 1.2091(2) 0.32145(16) 0.43340(11) 0.0193(6) Uani 1 1 d . .
H22 H 1.2123 0.2643 0.4270 0.023 Uiso 1 1 calc R U
C103 C 1.1471(2) 0.36417(16) 0.46881(11) 0.0179(6) Uani 1 1 d . .
C23 C 1.1467(2) 0.44859(16) 0.47906(11) 0.0198(6) Uani 1 1 d . .
H23 H 1.1071 0.4793 0.5044 0.024 Uiso 1 1 calc R U
C24 C 1.2034(2) 0.48817(16) 0.45274(11) 0.0212(6) Uani 1 1 d . .
H24 H 1.2016 0.5456 0.4599 0.025 Uiso 1 1 calc R U
C25 C 1.0824(2) 0.32087(16) 0.49591(10) 0.0183(6) Uani 1 1 d . .
H25A H 1.1310 0.2962 0.5204 0.022 Uiso 1 1 calc R U
H25B H 1.0452 0.3614 0.5203 0.022 Uiso 1 1 calc R U
C26 C 0.9840(2) 0.18958(16) 0.46304(10) 0.0158(5) Uani 1 1 d . .
H26 H 1.0259 0.1803 0.4955 0.019 Uiso 1 1 calc R U
C104 C 0.89754(19) 0.12706(15) 0.42413(10) 0.0125(5) Uani 1 1 d . .
C105 C 0.76064(18) 0.08934(14) 0.34193(10) 0.0113(5) Uani 1 1 d . .
C27 C 0.7359(2) 0.01534(15) 0.35041(11) 0.0166(5) Uani 1 1 d . .
H27 H 0.6795 -0.0233 0.3240 0.020 Uiso 1 1 calc R U
C28 C 0.7927(2) -0.00213(16) 0.39681(11) 0.0193(6) Uani 1 1 d . .
H28 H 0.7751 -0.0519 0.4032 0.023 Uiso 1 1 calc R U
C29 C 0.8759(2) 0.05438(16) 0.43395(11) 0.0166(5) Uani 1 1 d . .
H29 H 0.9176 0.0434 0.4658 0.020 Uiso 1 1 calc R U
C106 C 0.70146(19) 0.10710(14) 0.29010(10) 0.0118(5) Uani 1 1 d . .
C30 C 0.60321(19) 0.14058(14) 0.28939(10) 0.0118(5) Uani 1 1 d . .
C31 C 0.55025(19) 0.15418(15) 0.24009(10) 0.0132(5) Uani 1 1 d . .
H31 H 0.4845 0.1778 0.2396 0.016 Uiso 1 1 calc R U
C107 C 0.58978(19) 0.13453(15) 0.19175(10) 0.0131(5) Uani 1 1 d . .
C32 C 0.68555(19) 0.09902(15) 0.19306(10) 0.0131(5) Uani 1 1 d . .
H32 H 0.7128 0.0843 0.1599 0.016 Uiso 1 1 calc R U
C33 C 0.74283(19) 0.08433(14) 0.24106(10) 0.0118(5) Uani 1 1 d . .
C34 C 0.84217(19) 0.03889(15) 0.23858(11) 0.0150(5) Uani 1 1 d . .
H34 H 0.8890 0.0557 0.2778 0.018 Uiso 1 1 calc R U
C35 C 0.9070(2) 0.05824(17) 0.19973(11) 0.0207(6) Uani 1 1 d . .
H35A H 0.8657 0.0363 0.1603 0.031 Uiso 1 1 calc R U
H35B H 0.9741 0.0329 0.2035 0.031 Uiso 1 1 calc R U
H35C H 0.9230 0.1179 0.2105 0.031 Uiso 1 1 calc R U
C36 C 0.8099(2) -0.05396(16) 0.21913(12) 0.0215(6) Uani 1 1 d . .
H36A H 0.7699 -0.0664 0.2447 0.032 Uiso 1 1 calc R U
H36B H 0.8742 -0.0829 0.2198 0.032 Uiso 1 1 calc R U
H36C H 0.7649 -0.0720 0.1804 0.032 Uiso 1 1 calc R U
C37 C 0.5298(2) 0.14673(16) 0.13724(11) 0.0170(5) Uani 1 1 d . .
H37 H 0.5830 0.1479 0.1140 0.020 Uiso 1 1 calc R U
C38 C 0.4793(2) 0.22680(18) 0.14654(12) 0.0276(7) Uani 1 1 d . .
H38A H 0.4211 0.2253 0.1656 0.041 Uiso 1 1 calc R U
H38B H 0.4507 0.2341 0.1098 0.041 Uiso 1 1 calc R U
H38C H 0.5333 0.2727 0.1702 0.041 Uiso 1 1 calc R U
C39 C 0.4467(3) 0.0740(2) 0.10306(14) 0.0429(9) Uani 1 1 d . .
H39A H 0.4808 0.0229 0.0974 0.064 Uiso 1 1 calc R U
H39B H 0.4147 0.0794 0.0661 0.064 Uiso 1 1 calc R U
H39C H 0.3908 0.0727 0.1236 0.064 Uiso 1 1 calc R U
C40 C 0.55059(19) 0.15656(15) 0.33964(10) 0.0135(5) Uani 1 1 d . .
H40 H 0.6080 0.1660 0.3749 0.016 Uiso 1 1 calc R U
C41 C 0.4886(2) 0.23202(17) 0.34754(11) 0.0206(6) Uani 1 1 d . .
H41A H 0.5356 0.2796 0.3500 0.031 Uiso 1 1 calc R U
H41B H 0.4633 0.2433 0.3825 0.031 Uiso 1 1 calc R U
H41C H 0.4273 0.2215 0.3151 0.031 Uiso 1 1 calc R U
C42 C 0.4757(2) 0.08023(16) 0.33125(11) 0.0193(6) Uani 1 1 d . .
H42A H 0.4213 0.0680 0.2956 0.029 Uiso 1 1 calc R U
H42B H 0.4408 0.0907 0.3630 0.029 Uiso 1 1 calc R U
H42C H 0.5173 0.0332 0.3298 0.029 Uiso 1 1 calc R U
C43 C 0.58172(19) 0.14443(14) 0.63954(10) 0.0110(5) Uani 1 1 d . .
C44 C 0.80781(19) -0.03268(15) 0.70769(11) 0.0147(5) Uani 1 1 d . .
C45 C 0.8090(2) -0.09900(15) 0.72705(11) 0.0178(6) Uani 1 1 d . .
H45 H 0.8213 -0.1516 0.7042 0.021 Uiso 1 1 calc R U
C46 C 0.7918(2) -0.08710(16) 0.78065(12) 0.0199(6) Uani 1 1 d . .
H46 H 0.7897 -0.1318 0.7948 0.024 Uiso 1 1 calc R U
C47 C 0.77788(19) -0.00949(15) 0.81295(11) 0.0161(5) Uani 1 1 d . .
H47 H 0.7669 -0.0002 0.8500 0.019 Uiso 1 1 calc R U
C48 C 0.77967(18) 0.05619(15) 0.79170(10) 0.0128(5) Uani 1 1 d . .
C49 C 0.77141(19) 0.14139(15) 0.82878(10) 0.0119(5) Uani 1 1 d . .
C50 C 0.67178(19) 0.17213(15) 0.82732(10) 0.0126(5) Uani 1 1 d . .
C51 C 0.6658(2) 0.24796(15) 0.86739(11) 0.0153(5) Uani 1 1 d . .
H51 H 0.5985 0.2692 0.8667 0.018 Uiso 1 1 calc R U
C52 C 0.7546(2) 0.29288(15) 0.90790(10) 0.0148(5) Uani 1 1 d . .
C53 C 0.8527(2) 0.26231(15) 0.90692(11) 0.0152(5) Uani 1 1 d . .
H53 H 0.9145 0.2936 0.9338 0.018 Uiso 1 1 calc R U
C54 C 0.86392(19) 0.18753(15) 0.86819(10) 0.0118(5) Uani 1 1 d . .
C55 C 0.97361(19) 0.15656(15) 0.86912(10) 0.0142(5) Uani 1 1 d . .
H55 H 0.9704 0.1153 0.8310 0.017 Uiso 1 1 calc R U
C56 C 1.0024(2) 0.11347(17) 0.91332(11) 0.0198(6) Uani 1 1 d . .
H56A H 1.0015 0.1517 0.9509 0.030 Uiso 1 1 calc R U
H56B H 1.0739 0.0955 0.9137 0.030 Uiso 1 1 calc R U
H56C H 0.9501 0.0656 0.9038 0.030 Uiso 1 1 calc R U
C57 C 1.0614(2) 0.22530(16) 0.87962(11) 0.0195(6) Uani 1 1 d . .
H57A H 1.0399 0.2554 0.8530 0.029 Uiso 1 1 calc R U
H57B H 1.1280 0.2015 0.8740 0.029 Uiso 1 1 calc R U
H57C H 1.0727 0.2630 0.9186 0.029 Uiso 1 1 calc R U
C58 C 0.7456(2) 0.37299(16) 0.95291(11) 0.0201(6) Uani 1 1 d . .
H58 H 0.6704 0.3866 0.9438 0.024 Uiso 1 1 calc R U
C59 C 0.7670(2) 0.36349(18) 1.01188(12) 0.0286(7) Uani 1 1 d . .
H59A H 0.7171 0.3189 1.0113 0.043 Uiso 1 1 calc R U
H59B H 0.7570 0.4149 1.0398 0.043 Uiso 1 1 calc R U
H59C H 0.8406 0.3505 1.0222 0.043 Uiso 1 1 calc R U
C60 C 0.8192(2) 0.44449(17) 0.95335(13) 0.0291(7) Uani 1 1 d . .
H60A H 0.8938 0.4331 0.9625 0.044 Uiso 1 1 calc R U
H60B H 0.8086 0.4950 0.9819 0.044 Uiso 1 1 calc R U
H60C H 0.8025 0.4513 0.9158 0.044 Uiso 1 1 calc R U
C61 C 0.57205(19) 0.12377(15) 0.78436(11) 0.0148(5) Uani 1 1 d . .
H61 H 0.5957 0.0825 0.7529 0.018 Uiso 1 1 calc R U
C62 C 0.5012(2) 0.17787(16) 0.75817(11) 0.0176(5) Uani 1 1 d . .
H62A H 0.4637 0.2103 0.7859 0.026 Uiso 1 1 calc R U
H62B H 0.4489 0.1431 0.7243 0.026 Uiso 1 1 calc R U
H62C H 0.5457 0.2149 0.7475 0.026 Uiso 1 1 calc R U
C63 C 0.5097(2) 0.07643(16) 0.81134(12) 0.0205(6) Uani 1 1 d . .
H63A H 0.5555 0.0395 0.8254 0.031 Uiso 1 1 calc R U
H63B H 0.4467 0.0441 0.7829 0.031 Uiso 1 1 calc R U
H63C H 0.4869 0.1153 0.8430 0.031 Uiso 1 1 calc R U
C64 C 0.8274(2) -0.03977(16) 0.65195(11) 0.0172(5) Uani 1 1 d . .
H64 H 0.8401 -0.0913 0.6278 0.021 Uiso 1 1 calc R U
C65 C 0.8515(2) 0.01889(17) 0.58148(11) 0.0210(6) Uani 1 1 d . .
H65A H 0.8444 -0.0391 0.5566 0.025 Uiso 1 1 calc R U
H65B H 0.9259 0.0430 0.5879 0.025 Uiso 1 1 calc R U
C66 C 0.7746(2) 0.06611(16) 0.55331(11) 0.0171(5) Uani 1 1 d . .
C67 C 0.6794(2) 0.02735(16) 0.51573(11) 0.0194(6) Uani 1 1 d . .
H67 H 0.6647 -0.0306 0.5050 0.023 Uiso 1 1 calc R U
C68 C 0.6054(2) 0.07185(16) 0.49359(11) 0.0183(6) Uani 1 1 d . .
H68 H 0.5407 0.0443 0.4675 0.022 Uiso 1 1 calc R U
C69 C 0.6252(2) 0.15678(16) 0.50929(10) 0.0167(5) Uani 1 1 d . .
C70 C 0.7215(2) 0.19572(16) 0.54593(11) 0.0191(6) Uani 1 1 d . .
H70 H 0.7365 0.2536 0.5561 0.023 Uiso 1 1 calc R U
C71 C 0.7959(2) 0.15098(16) 0.56785(11) 0.0199(6) Uani 1 1 d . .
H71 H 0.8618 0.1782 0.5929 0.024 Uiso 1 1 calc R U
C72 C 0.5425(2) 0.20583(17) 0.48721(11) 0.0201(6) Uani 1 1 d . .
H72A H 0.5743 0.2377 0.4672 0.024 Uiso 1 1 calc R U
H72B H 0.4820 0.1677 0.4594 0.024 Uiso 1 1 calc R U
C73 C 0.47807(19) 0.33127(15) 0.52869(10) 0.0145(5) Uani 1 1 d . .
H73 H 0.4908 0.3463 0.4976 0.017 Uiso 1 1 calc R U
C74 C 0.43086(19) 0.38839(15) 0.57131(10) 0.0123(5) Uani 1 1 d . .
C75 C 0.37385(18) 0.41492(15) 0.65540(10) 0.0119(5) Uani 1 1 d . .
C76 C 0.43003(19) 0.40308(14) 0.75308(10) 0.0121(5) Uani 1 1 d . .
C77 C 0.4029(2) 0.38249(15) 0.79744(10) 0.0142(5) Uani 1 1 d . .
H77 H 0.4559 0.3919 0.8316 0.017 Uiso 1 1 calc R U
C78 C 0.3006(2) 0.34852(15) 0.79326(11) 0.0152(5) Uani 1 1 d . .
C79 C 0.22363(19) 0.33675(15) 0.74366(10) 0.0138(5) Uani 1 1 d . .
H79 H 0.1535 0.3139 0.7404 0.017 Uiso 1 1 calc R U
C80 C 0.24594(19) 0.35741(15) 0.69833(10) 0.0135(5) Uani 1 1 d . .
C81 C 0.15532(19) 0.35229(16) 0.64763(11) 0.0158(5) Uani 1 1 d . .
H81 H 0.1875 0.3500 0.6149 0.019 Uiso 1 1 calc R U
C82 C 0.0969(2) 0.43004(18) 0.66096(12) 0.0258(6) Uani 1 1 d . .
H82A H 0.0659 0.4342 0.6935 0.039 Uiso 1 1 calc R U
H82B H 0.0398 0.4268 0.6279 0.039 Uiso 1 1 calc R U
H82C H 0.1477 0.4786 0.6699 0.039 Uiso 1 1 calc R U
C83 C 0.0741(2) 0.27683(17) 0.62948(11) 0.0227(6) Uani 1 1 d . .
H83A H 0.1114 0.2272 0.6236 0.034 Uiso 1 1 calc R U
H83B H 0.0236 0.2736 0.5940 0.034 Uiso 1 1 calc R U
H83C H 0.0351 0.2811 0.6592 0.034 Uiso 1 1 calc R U
C84 C 0.2695(2) 0.32897(16) 0.84227(11) 0.0167(5) Uani 1 1 d . .
H84 H 0.1979 0.2959 0.8268 0.020 Uiso 1 1 calc R U
C85 C 0.2565(3) 0.40660(18) 0.88831(13) 0.0303(7) Uani 1 1 d . .
H85A H 0.2308 0.3917 0.9178 0.046 Uiso 1 1 calc R U
H85B H 0.2046 0.4378 0.8717 0.046 Uiso 1 1 calc R U
H85C H 0.3256 0.4403 0.9051 0.046 Uiso 1 1 calc R U
C86 C 0.3448(3) 0.2781(2) 0.86814(14) 0.0323(7) Uani 1 1 d . .
H86A H 0.3463 0.2252 0.8392 0.048 Uiso 1 1 calc R U
H86B H 0.3200 0.2686 0.8996 0.048 Uiso 1 1 calc R U
H86C H 0.4168 0.3076 0.8824 0.048 Uiso 1 1 calc R U
C87 C 0.53927(19) 0.44805(15) 0.76189(11) 0.0148(5) Uani 1 1 d . .
H87 H 0.5550 0.4380 0.7237 0.018 Uiso 1 1 calc R U
C88 C 0.6304(2) 0.41949(17) 0.79826(11) 0.0198(6) Uani 1 1 d . .
H88A H 0.6187 0.4314 0.8366 0.030 Uiso 1 1 calc R U
H88B H 0.6985 0.4486 0.8003 0.030 Uiso 1 1 calc R U
H88C H 0.6322 0.3602 0.7812 0.030 Uiso 1 1 calc R U
C89 C 0.5365(2) 0.54106(16) 0.78875(12) 0.0242(6) Uani 1 1 d . .
H89A H 0.4820 0.5602 0.7639 0.036 Uiso 1 1 calc R U
H89B H 0.6066 0.5699 0.7936 0.036 Uiso 1 1 calc R U
H89C H 0.5191 0.5524 0.8258 0.036 Uiso 1 1 calc R U
C90 C 0.3520(2) 0.49272(16) 0.65317(11) 0.0183(6) Uani 1 1 d . .
H90 H 0.3270 0.5295 0.6831 0.022 Uiso 1 1 calc R U
C91 C 0.3659(2) 0.51733(16) 0.60872(11) 0.0193(6) Uani 1 1 d . .
H91 H 0.3481 0.5696 0.6067 0.023 Uiso 1 1 calc R U
C92 C 0.4065(2) 0.46376(15) 0.56692(11) 0.0161(5) Uani 1 1 d . .
H92 H 0.4175 0.4787 0.5356 0.019 Uiso 1 1 calc R U
C93 C 0.63946(19) 0.23140(15) 0.66826(10) 0.0126(5) Uani 1 1 d . .
C94 C 0.3417(4) 0.1259(3) -0.04018(17) 0.0638(12) Uani 1 1 d . .
H94A H 0.3075 0.1255 -0.0094 0.096 Uiso 1 1 calc R U
H94B H 0.3659 0.0719 -0.0559 0.096 Uiso 1 1 calc R U
H94C H 0.2902 0.1381 -0.0701 0.096 Uiso 1 1 calc R U
C95 C 0.4362(3) 0.1907(3) -0.01737(17) 0.0682(15) Uani 1 1 d . .
H95A H 0.4886 0.1787 0.0128 0.082 Uiso 1 1 calc R U
H95B H 0.4718 0.1907 -0.0482 0.082 Uiso 1 1 calc R U
C96 C 0.4818(3) 0.3366(4) 0.02558(19) 0.0835(19) Uani 1 1 d . .
H96A H 0.5182 0.3372 -0.0048 0.100 Uiso 1 1 calc R U
H96B H 0.5358 0.3311 0.0578 0.100 Uiso 1 1 calc R U
C97 C 0.4326(5) 0.4157(4) 0.0446(2) 0.0937(19) Uani 1 1 d . .
H97A H 0.3807 0.4217 0.0123 0.141 Uiso 1 1 calc R U
H97B H 0.4887 0.4621 0.0593 0.141 Uiso 1 1 calc R U
H97C H 0.3962 0.4147 0.0745 0.141 Uiso 1 1 calc R U

loop_
_atom_site_aniso_label
_atom_site_aniso_U_11
_atom_site_aniso_U_22
_atom_site_aniso_U_33
_atom_site_aniso_U_23
_atom_site_aniso_U_13
_atom_site_aniso_U_12
Br1 0.01878(13) 0.01271(12) 0.01679(13) 0.00301(10) 0.00674(10) 0.00360(10)
Br2 0.01589(13) 0.01802(13) 0.02691(15) 0.00963(11) 0.00927(11) 0.00486(10)
Br3 0.01370(12) 0.01187(12) 0.02386(14) 0.00267(10) -0.00180(10) 0.00105(10)
Br4 0.01268(12) 0.02197(14) 0.02795(15) 0.01326(12) 0.00026(11) -0.00135(10)
Cu1 0.01205(15) 0.00991(15) 0.01088(15) 0.00307(12) 0.00167(12) 0.00153(11)
Cu2 0.01144(15) 0.01035(15) 0.01624(16) 0.00388(12) 0.00246(12) 0.00008(11)
Cu3 0.01126(14) 0.00852(14) 0.01080(15) 0.00299(12) 0.00206(11) 0.00108(11)
Cu4 0.01114(15) 0.01117(15) 0.01820(16) 0.00548(13) 0.00212(12) 0.00163(12)
O1 0.0165(9) 0.0103(9) 0.0175(9) 0.0023(7) 0.0057(7) -0.0004(7)
O2 0.0145(9) 0.0122(9) 0.0188(9) 0.0015(7) 0.0075(7) 0.0011(7)
O3 0.0140(9) 0.0135(9) 0.0183(9) 0.0055(7) 0.0038(7) 0.0019(7)
O4 0.0150(9) 0.0121(9) 0.0144(9) 0.0036(7) 0.0033(7) 0.0009(7)
N1 0.0147(11) 0.0159(11) 0.0102(10) 0.0007(9) 0.0002(8) 0.0028(9)
O5 0.0129(9) 0.0111(9) 0.0145(9) 0.0033(7) 0.0014(7) 0.0009(7)
O8 0.0138(9) 0.0130(9) 0.0204(10) 0.0075(8) 0.0030(7) 0.0033(7)
N7 0.0113(10) 0.0180(11) 0.0154(11) 0.0018(9) 0.0033(9) 0.0039(9)
N5 0.0141(11) 0.0181(11) 0.0120(11) 0.0048(9) 0.0044(8) 0.0018(9)
O7 0.0140(9) 0.0116(9) 0.0190(10) 0.0008(7) -0.0004(7) 0.0022(7)
O6 0.0148(9) 0.0103(9) 0.0168(9) 0.0030(7) 0.0001(7) 0.0016(7)
O9 0.0275(13) 0.105(2) 0.0318(14) 0.0306(15) 0.0045(11) -0.0004(14)
N4 0.0093(10) 0.0115(10) 0.0143(11) 0.0023(8) 0.0043(8) 0.0003(8)
C99 0.0126(12) 0.0119(12) 0.0131(12) 0.0058(10) 0.0007(10) 0.0018(10)
N3 0.0119(10) 0.0141(11) 0.0176(11) 0.0019(9) 0.0005(9) -0.0027(8)
N2 0.0117(10) 0.0126(10) 0.0104(10) 0.0036(8) 0.0049(8) 0.0047(8)
N8 0.0077(10) 0.0106(10) 0.0156(11) 0.0027(8) 0.0016(8) 0.0006(8)
N6 0.0089(10) 0.0103(10) 0.0093(10) 0.0033(8) 0.0004(8) 0.0009(8)
C108 0.0144(12) 0.0080(12) 0.0125(12) 0.0023(10) 0.0055(10) 0.0033(9)
C1 0.0120(12) 0.0121(12) 0.0112(12) 0.0026(10) -0.0029(10) 0.0013(10)
C2 0.0111(12) 0.0138(13) 0.0102(12) 0.0032(10) -0.0023(10) 0.0006(10)
C101 0.0111(12) 0.0119(12) 0.0208(14) 0.0033(11) 0.0063(10) -0.0001(10)
C3 0.0170(13) 0.0088(12) 0.0286(15) 0.0036(11) 0.0076(11) -0.0009(10)
C4 0.0209(14) 0.0155(14) 0.0302(16) 0.0121(12) 0.0044(12) 0.0030(11)
C5 0.0172(13) 0.0189(14) 0.0204(14) 0.0084(11) 0.0025(11) 0.0026(11)
C100 0.0088(11) 0.0145(13) 0.0168(13) 0.0060(10) 0.0054(10) 0.0015(10)
C6 0.0126(12) 0.0130(12) 0.0131(12) 0.0056(10) 0.0019(10) 0.0013(10)
C7 0.0156(13) 0.0169(13) 0.0200(14) 0.0047(11) 0.0075(11) -0.0017(10)
C98 0.0234(14) 0.0121(13) 0.0162(13) 0.0046(11) 0.0058(11) 0.0006(11)
C8 0.0186(13) 0.0169(13) 0.0137(13) 0.0021(11) 0.0058(11) 0.0028(11)
C9 0.0141(12) 0.0174(13) 0.0132(13) 0.0071(11) 0.0013(10) 0.0016(10)
C10 0.0145(13) 0.0226(14) 0.0170(14) 0.0018(11) 0.0064(11) 0.0000(11)
C11 0.0176(14) 0.0420(19) 0.0283(16) 0.0106(14) 0.0086(12) 0.0090(13)
C12 0.0274(16) 0.0347(18) 0.0338(17) 0.0179(14) 0.0133(14) 0.0006(13)
C13 0.0280(15) 0.0161(14) 0.0259(15) -0.0018(12) 0.0152(13) -0.0065(12)
C14 0.0312(18) 0.0215(16) 0.044(2) -0.0050(14) -0.0073(15) -0.0064(13)
C15 0.051(2) 0.0126(14) 0.0299(17) 0.0007(13) 0.0101(15) 0.0001(13)
C16 0.0145(13) 0.0131(13) 0.0167(13) 0.0006(10) 0.0042(10) -0.0004(10)
C17 0.0289(16) 0.0208(15) 0.0298(16) 0.0109(13) 0.0145(13) 0.0113(12)
C18 0.0168(13) 0.0196(14) 0.0179(14) 0.0046(11) 0.0081(11) 0.0030(11)
C19 0.0140(13) 0.0136(13) 0.0222(14) 0.0010(11) 0.0038(11) -0.0026(10)
C20 0.0161(13) 0.0204(14) 0.0211(14) 0.0044(12) -0.0043(11) -0.0041(11)
C102 0.0141(13) 0.0199(14) 0.0161(13) 0.0037(11) -0.0071(10) -0.0025(11)
C21 0.0155(13) 0.0211(14) 0.0189(14) 0.0031(11) -0.0014(11) 0.0046(11)
C22 0.0174(13) 0.0163(14) 0.0174(14) 0.0016(11) -0.0037(11) 0.0015(11)
C103 0.0147(13) 0.0200(14) 0.0124(13) 0.0029(11) -0.0072(10) 0.0001(11)
C23 0.0218(14) 0.0176(14) 0.0131(13) -0.0005(11) -0.0023(11) 0.0032(11)
C24 0.0247(15) 0.0132(13) 0.0178(14) 0.0009(11) -0.0049(11) 0.0003(11)
C25 0.0184(13) 0.0198(14) 0.0110(13) 0.0019(11) -0.0037(10) 0.0009(11)
C26 0.0166(13) 0.0214(14) 0.0099(12) 0.0060(11) 0.0016(10) 0.0086(11)
C104 0.0133(12) 0.0148(13) 0.0101(12) 0.0040(10) 0.0035(10) 0.0066(10)
C105 0.0105(12) 0.0118(12) 0.0118(12) 0.0021(10) 0.0052(10) 0.0035(9)
C27 0.0158(13) 0.0142(13) 0.0197(14) 0.0058(11) 0.0038(11) 0.0006(10)
C28 0.0211(14) 0.0184(14) 0.0246(15) 0.0124(12) 0.0101(12) 0.0058(11)
C29 0.0169(13) 0.0227(14) 0.0151(13) 0.0110(11) 0.0058(10) 0.0095(11)
C106 0.0117(12) 0.0090(12) 0.0118(12) 0.0022(10) -0.0008(9) -0.0029(9)
C30 0.0109(12) 0.0118(12) 0.0120(12) 0.0029(10) 0.0029(10) 0.0003(9)
C31 0.0097(12) 0.0128(12) 0.0159(13) 0.0042(10) 0.0014(10) 0.0016(10)
C107 0.0128(12) 0.0110(12) 0.0141(13) 0.0049(10) -0.0002(10) -0.0025(10)
C32 0.0132(12) 0.0127(12) 0.0132(12) 0.0025(10) 0.0054(10) -0.0005(10)
C33 0.0120(12) 0.0086(12) 0.0136(12) 0.0023(10) 0.0028(10) -0.0007(9)
C34 0.0125(12) 0.0187(13) 0.0123(13) 0.0025(10) 0.0032(10) 0.0039(10)
C35 0.0175(13) 0.0232(15) 0.0189(14) 0.0024(12) 0.0060(11) 0.0011(11)
C36 0.0210(14) 0.0180(14) 0.0263(15) 0.0055(12) 0.0089(12) 0.0082(11)
C37 0.0168(13) 0.0216(14) 0.0140(13) 0.0091(11) 0.0021(10) -0.0004(11)
C38 0.0249(15) 0.0349(17) 0.0245(16) 0.0148(14) 0.0002(12) 0.0102(13)
C39 0.052(2) 0.039(2) 0.0289(18) 0.0202(16) -0.0198(16) -0.0173(16)
C40 0.0129(12) 0.0161(13) 0.0099(12) 0.0025(10) 0.0018(10) 0.0038(10)
C41 0.0182(14) 0.0256(15) 0.0159(14) 0.0033(11) 0.0040(11) 0.0110(11)
C42 0.0163(13) 0.0246(15) 0.0159(13) 0.0035(11) 0.0064(11) -0.0008(11)
C43 0.0130(12) 0.0123(12) 0.0088(12) 0.0030(10) 0.0054(10) 0.0010(10)
C44 0.0088(12) 0.0111(12) 0.0197(13) 0.0007(10) 0.0007(10) 0.0015(9)
C45 0.0138(13) 0.0100(13) 0.0242(15) 0.0007(11) 0.0002(11) 0.0037(10)
C46 0.0173(13) 0.0166(14) 0.0269(15) 0.0121(12) -0.0001(11) 0.0018(11)
C47 0.0129(12) 0.0164(13) 0.0198(14) 0.0077(11) 0.0028(10) 0.0011(10)
C48 0.0076(11) 0.0123(12) 0.0165(13) 0.0036(10) 0.0008(10) -0.0012(9)
C49 0.0141(12) 0.0127(12) 0.0115(12) 0.0067(10) 0.0044(10) 0.0014(10)
C50 0.0115(12) 0.0116(12) 0.0151(13) 0.0050(10) 0.0033(10) -0.0003(9)
C51 0.0129(12) 0.0146(13) 0.0194(14) 0.0056(11) 0.0058(10) 0.0043(10)
C52 0.0175(13) 0.0119(13) 0.0148(13) 0.0029(10) 0.0058(10) 0.0026(10)
C53 0.0133(12) 0.0155(13) 0.0149(13) 0.0044(10) 0.0007(10) -0.0017(10)
C54 0.0122(12) 0.0127(12) 0.0113(12) 0.0055(10) 0.0021(10) -0.0001(10)
C55 0.0115(12) 0.0161(13) 0.0133(13) 0.0024(10) 0.0030(10) 0.0027(10)
C56 0.0160(13) 0.0219(14) 0.0216(14) 0.0084(12) 0.0026(11) 0.0044(11)
C57 0.0149(13) 0.0205(14) 0.0211(14) 0.0045(11) 0.0042(11) -0.0012(11)
C58 0.0186(14) 0.0156(14) 0.0206(14) -0.0001(11) 0.0019(11) 0.0050(11)
C59 0.0343(17) 0.0258(16) 0.0214(15) -0.0002(13) 0.0088(13) 0.0090(13)
C60 0.0337(17) 0.0178(15) 0.0301(17) 0.0001(13) 0.0073(14) 0.0019(13)
C61 0.0119(12) 0.0121(12) 0.0174(13) 0.0014(10) 0.0023(10) 0.0017(10)
C62 0.0146(13) 0.0204(14) 0.0172(13) 0.0053(11) 0.0038(10) 0.0018(11)
C63 0.0160(13) 0.0168(14) 0.0267(15) 0.0077(12) 0.0002(11) -0.0025(11)
C64 0.0147(13) 0.0134(13) 0.0188(14) -0.0018(11) 0.0041(11) 0.0058(10)
C65 0.0233(14) 0.0245(15) 0.0172(14) 0.0047(12) 0.0111(11) 0.0074(12)
C66 0.0185(13) 0.0192(14) 0.0165(13) 0.0041(11) 0.0122(11) 0.0056(11)
C67 0.0250(15) 0.0142(13) 0.0187(14) 0.0011(11) 0.0112(12) 0.0027(11)
C68 0.0174(13) 0.0207(14) 0.0145(13) 0.0008(11) 0.0066(11) 0.0007(11)
C69 0.0210(14) 0.0205(14) 0.0112(12) 0.0040(11) 0.0108(11) 0.0039(11)
C70 0.0249(15) 0.0164(14) 0.0162(14) 0.0032(11) 0.0087(11) 0.0001(11)
C71 0.0198(14) 0.0219(14) 0.0155(13) 0.0014(11) 0.0067(11) -0.0026(11)
C72 0.0254(15) 0.0228(15) 0.0120(13) 0.0030(11) 0.0080(11) 0.0065(12)
C73 0.0158(13) 0.0167(13) 0.0115(12) 0.0053(10) 0.0034(10) -0.0004(10)
C74 0.0111(12) 0.0149(13) 0.0091(12) 0.0042(10) -0.0011(9) -0.0024(10)
C75 0.0097(11) 0.0125(12) 0.0124(12) 0.0041(10) 0.0000(9) 0.0010(9)
C76 0.0122(12) 0.0086(12) 0.0164(13) 0.0038(10) 0.0051(10) 0.0035(9)
C77 0.0158(13) 0.0144(13) 0.0129(13) 0.0052(10) 0.0029(10) 0.0027(10)
C78 0.0195(13) 0.0117(12) 0.0160(13) 0.0051(10) 0.0068(11) 0.0028(10)
C79 0.0126(12) 0.0135(13) 0.0149(13) 0.0026(10) 0.0059(10) -0.0011(10)
C80 0.0141(12) 0.0115(12) 0.0137(13) 0.0024(10) 0.0033(10) 0.0025(10)
C81 0.0128(12) 0.0207(14) 0.0132(13) 0.0046(11) 0.0028(10) 0.0007(10)
C82 0.0202(15) 0.0299(16) 0.0237(15) 0.0054(13) 0.0017(12) 0.0097(12)
C83 0.0174(14) 0.0306(16) 0.0159(14) 0.0042(12) 0.0015(11) -0.0067(12)
C84 0.0173(13) 0.0187(14) 0.0168(13) 0.0086(11) 0.0060(11) -0.0010(11)
C85 0.049(2) 0.0269(16) 0.0288(17) 0.0159(14) 0.0255(15) 0.0164(14)
C86 0.0392(18) 0.0391(19) 0.0397(19) 0.0290(16) 0.0268(15) 0.0210(15)
C87 0.0126(12) 0.0194(14) 0.0138(13) 0.0065(11) 0.0042(10) 0.0005(10)
C88 0.0133(13) 0.0259(15) 0.0203(14) 0.0084(12) 0.0031(11) 0.0016(11)
C89 0.0229(15) 0.0180(14) 0.0316(16) 0.0076(12) 0.0075(12) -0.0016(11)
C90 0.0235(14) 0.0137(13) 0.0188(14) 0.0050(11) 0.0070(11) 0.0068(11)
C91 0.0224(14) 0.0144(13) 0.0234(14) 0.0109(11) 0.0028(11) 0.0045(11)
C92 0.0172(13) 0.0181(13) 0.0148(13) 0.0102(11) 0.0005(10) 0.0000(10)
C93 0.0146(12) 0.0115(12) 0.0118(12) 0.0019(10) 0.0062(10) 0.0017(10)
C94 0.073(3) 0.082(3) 0.046(2) 0.032(2) 0.015(2) 0.032(3)
C95 0.043(2) 0.149(5) 0.040(2) 0.057(3) 0.0222(19) 0.045(3)
C96 0.037(2) 0.172(6) 0.040(3) 0.049(3) -0.0076(19) -0.033(3)
C97 0.090(4) 0.115(5) 0.049(3) 0.009(3) -0.005(3) -0.046(4)

loop_
_atom_type_symbol
_atom_type_description
_atom_type_scat_dispersion_real
_atom_type_scat_dispersion_imag
_atom_type_scat_source
C C 0.0033 0.0016 'International Tables Vol C Tables 4.2.6.8 and 6.1.1.4'
H H 0.0000 0.0000 'International Tables Vol C Tables 4.2.6.8 and 6.1.1.4'
N N 0.0061 0.0033 'International Tables Vol C Tables 4.2.6.8 and 6.1.1.4'
O O 0.0106 0.0060 'International Tables Vol C Tables 4.2.6.8 and 6.1.1.4'
Cu Cu 0.3201 1.2651 'International Tables Vol C Tables 4.2.6.8 and 6.1.1.4'
Br Br -0.2901 2.4595 'International Tables Vol C Tables 4.2.6.8 and 6.1.1.4'

loop_
_geom_angle_atom_site_label_1
_geom_angle_atom_site_label_2
_geom_angle_atom_site_label_3
_geom_angle
O4 Cu1 N2 173.42(7)
O4 Cu1 O1 84.15(7)
N2 Cu1 O1 89.52(7)
O4 Cu1 N1 102.52(7)
N2 Cu1 N1 79.88(8)
O1 Cu1 N1 95.88(7)
O4 Cu1 Br1 93.42(5)
N2 Cu1 Br1 92.54(5)
O1 Cu1 Br1 170.67(5)
N1 Cu1 Br1 93.44(5)
O2 Cu2 N3 155.05(8)
O2 Cu2 O3 82.95(7)
N3 Cu2 O3 87.07(8)
O2 Cu2 N4 125.29(7)
N3 Cu2 N4 77.24(8)
O3 Cu2 N4 89.57(7)
O2 Cu2 Br2 93.00(5)
N3 Cu2 Br2 92.38(6)
O3 Cu2 Br2 168.65(5)
N4 Cu2 Br2 101.37(5)
O5 Cu3 O6 83.85(7)
O5 Cu3 N6 171.59(7)
O6 Cu3 N6 89.57(7)
O5 Cu3 N5 105.85(7)
O6 Cu3 N5 93.35(7)
N6 Cu3 N5 79.70(8)
O5 Cu3 Br3 92.11(5)
O6 Cu3 Br3 172.14(5)
N6 Cu3 Br3 93.79(6)
N5 Cu3 Br3 94.23(5)
O7 Cu4 O8 82.48(7)
O7 Cu4 N7 148.88(8)
O8 Cu4 N7 87.34(8)
O7 Cu4 N8 132.05(7)
O8 Cu4 N8 92.11(7)
N7 Cu4 N8 77.45(8)
O7 Cu4 Br4 92.75(5)
O8 Cu4 Br4 171.71(5)
N7 Cu4 Br4 93.38(6)
N8 Cu4 Br4 96.11(5)
C1 O1 Cu1 110.39(15)
C1 O2 Cu2 111.30(15)
C2 O3 Cu2 111.21(15)
C2 O4 Cu1 111.08(15)
C26 N1 C25 119.0(2)
C26 N1 Cu1 108.62(16)
C25 N1 Cu1 130.97(16)
C43 O5 Cu3 111.88(15)
C43 O8 Cu4 111.39(15)
C64 N7 C65 121.6(2)
C64 N7 Cu4 116.92(17)
C65 N7 Cu4 121.49(16)
C73 N5 C72 118.4(2)
C73 N5 Cu3 108.32(16)
C72 N5 Cu3 132.45(16)
C93 O7 Cu4 111.74(15)
C93 O6 Cu3 110.42(15)
C95 O9 C96 115.2(4)
C100 N4 C101 118.3(2)
C100 N4 Cu2 132.13(16)
C101 N4 Cu2 109.44(16)
C9 C99 C6 120.7(2)
C9 C99 C100 119.8(2)
C6 C99 C100 119.3(2)
C19 N3 C20 121.9(2)
C19 N3 Cu2 118.50(18)
C20 N3 Cu2 119.45(16)
C105 N2 C104 119.1(2)
C105 N2 Cu1 126.71(16)
C104 N2 Cu1 114.03(16)
C48 N8 C44 118.3(2)
C48 N8 Cu4 131.51(16)
C44 N8 Cu4 110.18(16)
C75 N6 C74 118.7(2)
C75 N6 Cu3 127.47(16)
C74 N6 Cu3 113.78(16)
C80 C108 C76 120.7(2)
C80 C108 C75 118.6(2)
C76 C108 C75 120.3(2)
O1 C1 O2 126.4(2)
O1 C1 C2 116.8(2)
O2 C1 C2 116.8(2)
O3 C2 O4 127.1(2)
O3 C2 C1 115.9(2)
O4 C2 C1 117.0(2)
N4 C101 C3 123.5(2)
N4 C101 C19 115.0(2)
C3 C101 C19 121.4(2)
C101 C3 C4 118.2(2)
C101 C3 H3 120.9
C4 C3 H3 120.9
C5 C4 C3 118.8(2)
C5 C4 H4 120.6
C3 C4 H4 120.6
C4 C5 C100 120.2(2)
C4 C5 H5 119.9
C100 C5 H5 119.9
N4 C100 C5 120.9(2)
N4 C100 C99 119.4(2)
C5 C100 C99 119.7(2)
C7 C6 C99 118.1(2)
C7 C6 C16 120.8(2)
C99 C6 C16 121.1(2)
C98 C7 C6 122.3(2)
C98 C7 H7 118.8
C6 C7 H7 118.8
C8 C98 C7 118.0(2)
C8 C98 C13 121.5(2)
C7 C98 C13 120.4(2)
C98 C8 C9 122.1(2)
C98 C8 H8 118.9
C9 C8 H8 118.9
C8 C9 C99 118.6(2)
C8 C9 C10 119.8(2)
C99 C9 C10 121.6(2)
C12 C10 C9 110.7(2)
C12 C10 C11 109.3(2)
C9 C10 C11 112.7(2)
C12 C10 H10 108.0
C9 C10 H10 108.0
C11 C10 H10 108.0
C10 C11 H11A 109.5
C10 C11 H11B 109.5
H11A C11 H11B 109.5
C10 C11 H11C 109.5
H11A C11 H11C 109.5
H11B C11 H11C 109.5
C10 C12 H12A 109.5
C10 C12 H12B 109.5
H12A C12 H12B 109.5
C10 C12 H12C 109.5
H12A C12 H12C 109.5
H12B C12 H12C 109.5
C98 C13 C15 113.7(2)
C98 C13 C14 110.0(2)
C15 C13 C14 109.9(2)
C98 C13 H13 107.7
C15 C13 H13 107.7
C14 C13 H13 107.7
C13 C14 H14A 109.5
C13 C14 H14B 109.5
H14A C14 H14B 109.5
C13 C14 H14C 109.5
H14A C14 H14C 109.5
H14B C14 H14C 109.5
C13 C15 H15A 109.5
C13 C15 H15B 109.5
H15A C15 H15B 109.5
C13 C15 H15C 109.5
H15A C15 H15C 109.5
H15B C15 H15C 109.5
C6 C16 C17 111.1(2)
C6 C16 C18 111.9(2)
C17 C16 C18 110.2(2)
C6 C16 H16 107.8
C17 C16 H16 107.8
C18 C16 H16 107.8
C16 C17 H17A 109.5
C16 C17 H17B 109.5
H17A C17 H17B 109.5
C16 C17 H17C 109.5
H17A C17 H17C 109.5
H17B C17 H17C 109.5
C16 C18 H18A 109.5
C16 C18 H18B 109.5
H18A C18 H18B 109.5
C16 C18 H18C 109.5
H18A C18 H18C 109.5
H18B C18 H18C 109.5
N3 C19 C101 119.0(2)
N3 C19 H19 120.5
C101 C19 H19 120.5
N3 C20 C102 108.5(2)
N3 C20 H20A 110.0
C102 C20 H20A 110.0
N3 C20 H20B 110.0
C102 C20 H20B 110.0
H20A C20 H20B 108.4
C24 C102 C21 118.9(3)
C24 C102 C20 120.2(2)
C21 C102 C20 120.5(2)
C102 C21 C22 120.3(3)
C102 C21 H21 119.8
C22 C21 H21 119.8
C103 C22 C21 120.8(2)
C103 C22 H22 119.6
C21 C22 H22 119.6
C22 C103 C23 118.4(3)
C22 C103 C25 120.9(2)
C23 C103 C25 120.7(2)
C24 C23 C103 120.8(3)
C24 C23 H23 119.6
C103 C23 H23 119.6
C23 C24 C102 120.6(2)
C23 C24 H24 119.7
C102 C24 H24 119.7
N1 C25 C103 112.0(2)
N1 C25 H25A 109.2
C103 C25 H25A 109.2
N1 C25 H25B 109.2
C103 C25 H25B 109.2
H25A C25 H25B 107.9
N1 C26 C104 120.1(2)
N1 C26 H26 119.9
C104 C26 H26 119.9
N2 C104 C29 122.2(2)
N2 C104 C26 116.7(2)
C29 C104 C26 121.1(2)
N2 C105 C27 120.5(2)
N2 C105 C106 119.0(2)
C27 C105 C106 120.5(2)
C28 C27 C105 120.5(2)
C28 C27 H27 119.7
C105 C27 H27 119.7
C27 C28 C29 118.5(2)
C27 C28 H28 120.7
C29 C28 H28 120.7
C104 C29 C28 119.2(2)
C104 C29 H29 120.4
C28 C29 H29 120.4
C30 C106 C33 120.7(2)
C30 C106 C105 120.5(2)
C33 C106 C105 118.7(2)
C31 C30 C106 118.4(2)
C31 C30 C40 119.8(2)
C106 C30 C40 121.6(2)
C107 C31 C30 122.4(2)
C107 C31 H31 118.8
C30 C31 H31 118.8
C31 C107 C32 118.0(2)
C31 C107 C37 122.3(2)
C32 C107 C37 119.7(2)
C33 C32 C107 122.6(2)
C33 C32 H32 118.7
C107 C32 H32 118.7
C32 C33 C106 117.9(2)
C32 C33 C34 120.2(2)
C106 C33 C34 121.7(2)
C33 C34 C35 113.3(2)
C33 C34 C36 109.6(2)
C35 C34 C36 109.6(2)
C33 C34 H34 108.1
C35 C34 H34 108.1
C36 C34 H34 108.1
C34 C35 H35A 109.5
C34 C35 H35B 109.5
H35A C35 H35B 109.5
C34 C35 H35C 109.5
H35A C35 H35C 109.5
H35B C35 H35C 109.5
C34 C36 H36A 109.5
C34 C36 H36B 109.5
H36A C36 H36B 109.5
C34 C36 H36C 109.5
H36A C36 H36C 109.5
H36B C36 H36C 109.5
C38 C37 C39 110.7(2)
C38 C37 C107 113.9(2)
C39 C37 C107 110.3(2)
C38 C37 H37 107.2
C39 C37 H37 107.2
C107 C37 H37 107.2
C37 C38 H38A 109.5
C37 C38 H38B 109.5
H38A C38 H38B 109.5
C37 C38 H38C 109.5
H38A C38 H38C 109.5
H38B C38 H38C 109.5
C37 C39 H39A 109.5
C37 C39 H39B 109.5
H39A C39 H39B 109.5
C37 C39 H39C 109.5
H39A C39 H39C 109.5
H39B C39 H39C 109.5
C30 C40 C41 112.6(2)
C30 C40 C42 109.3(2)
C41 C40 C42 110.0(2)
C30 C40 H40 108.3
C41 C40 H40 108.3
C42 C40 H40 108.3
C40 C41 H41A 109.5
C40 C41 H41B 109.5
H41A C41 H41B 109.5
C40 C41 H41C 109.5
H41A C41 H41C 109.5
H41B C41 H41C 109.5
C40 C42 H42A 109.5
C40 C42 H42B 109.5
H42A C42 H42B 109.5
C40 C42 H42C 109.5
H42A C42 H42C 109.5
H42B C42 H42C 109.5
O8 C43 O5 127.3(2)
O8 C43 C93 116.3(2)
O5 C43 C93 116.3(2)
N8 C44 C45 123.2(2)
N8 C44 C64 115.0(2)
C45 C44 C64 121.7(2)
C44 C45 C46 118.4(2)
C44 C45 H45 120.8
C46 C45 H45 120.8
C47 C46 C45 118.8(2)
C47 C46 H46 120.6
C45 C46 H46 120.6
C46 C47 C48 120.5(2)
C46 C47 H47 119.7
C48 C47 H47 119.7
N8 C48 C47 120.7(2)
N8 C48 C49 119.4(2)
C47 C48 C49 119.9(2)
C50 C49 C54 120.6(2)
C50 C49 C48 120.3(2)
C54 C49 C48 118.9(2)
C51 C50 C49 118.4(2)
C51 C50 C61 120.5(2)
C49 C50 C61 121.1(2)
C52 C51 C50 122.1(2)
C52 C51 H51 118.9
C50 C51 H51 118.9
C51 C52 C53 118.1(2)
C51 C52 C58 121.4(2)
C53 C52 C58 120.5(2)
C52 C53 C54 122.5(2)
C52 C53 H53 118.8
C54 C53 H53 118.8
C53 C54 C49 118.2(2)
C53 C54 C55 120.4(2)
C49 C54 C55 121.4(2)
C54 C55 C56 111.2(2)
C54 C55 C57 112.3(2)
C56 C55 C57 109.9(2)
C54 C55 H55 107.7
C56 C55 H55 107.7
C57 C55 H55 107.7
C55 C56 H56A 109.5
C55 C56 H56B 109.5
H56A C56 H56B 109.5
C55 C56 H56C 109.5
H56A C56 H56C 109.5
H56B C56 H56C 109.5
C55 C57 H57A 109.5
C55 C57 H57B 109.5
H57A C57 H57B 109.5
C55 C57 H57C 109.5
H57A C57 H57C 109.5
H57B C57 H57C 109.5
C52 C58 C60 112.5(2)
C52 C58 C59 111.0(2)
C60 C58 C59 110.4(2)
C52 C58 H58 107.6
C60 C58 H58 107.6
C59 C58 H58 107.6
C58 C59 H59A 109.5
C58 C59 H59B 109.5
H59A C59 H59B 109.5
C58 C59 H59C 109.5
H59A C59 H59C 109.5
H59B C59 H59C 109.5
C58 C60 H60A 109.5
C58 C60 H60B 109.5
H60A C60 H60B 109.5
C58 C60 H60C 109.5
H60A C60 H60C 109.5
H60B C60 H60C 109.5
C50 C61 C63 110.2(2)
C50 C61 C62 112.6(2)
C63 C61 C62 111.2(2)
C50 C61 H61 107.5
C63 C61 H61 107.5
C62 C61 H61 107.5
C61 C62 H62A 109.5
C61 C62 H62B 109.5
H62A C62 H62B 109.5
C61 C62 H62C 109.5
H62A C62 H62C 109.5
H62B C62 H62C 109.5
C61 C63 H63A 109.5
C61 C63 H63B 109.5
H63A C63 H63B 109.5
C61 C63 H63C 109.5
H63A C63 H63C 109.5
H63B C63 H63C 109.5
N7 C64 C44 120.0(2)
N7 C64 H64 120.0
C44 C64 H64 120.0
N7 C65 C66 109.1(2)
N7 C65 H65A 109.9
C66 C65 H65A 109.9
N7 C65 H65B 109.9
C66 C65 H65B 109.9
H65A C65 H65B 108.3
C67 C66 C71 119.0(2)
C67 C66 C65 121.0(2)
C71 C66 C65 119.9(2)
C68 C67 C66 120.8(2)
C68 C67 H67 119.6
C66 C67 H67 119.6
C67 C68 C69 120.3(2)
C67 C68 H68 119.9
C69 C68 H68 119.9
C70 C69 C68 119.1(2)
C70 C69 C72 120.5(2)
C68 C69 C72 120.3(2)
C71 C70 C69 120.5(2)
C71 C70 H70 119.7
C69 C70 H70 119.7
C70 C71 C66 120.2(3)
C70 C71 H71 119.9
C66 C71 H71 119.9
N5 C72 C69 112.2(2)
N5 C72 H72A 109.2
C69 C72 H72A 109.2
N5 C72 H72B 109.2
C69 C72 H72B 109.2
H72A C72 H72B 107.9
N5 C73 C74 120.8(2)
N5 C73 H73 119.6
C74 C73 H73 119.6
N6 C74 C92 122.6(2)
N6 C74 C73 116.9(2)
C92 C74 C73 120.5(2)
N6 C75 C90 120.0(2)
N6 C75 C108 120.2(2)
C90 C75 C108 119.8(2)
C77 C76 C108 118.3(2)
C77 C76 C87 120.0(2)
C108 C76 C87 121.5(2)
C78 C77 C76 122.1(2)
C78 C77 H77 119.0
C76 C77 H77 119.0
C79 C78 C77 118.3(2)
C79 C78 C84 119.3(2)
C77 C78 C84 122.3(2)
C78 C79 C80 122.0(2)
C78 C79 H79 119.0
C80 C79 H79 119.0
C79 C80 C108 118.5(2)
C79 C80 C81 119.6(2)
C108 C80 C81 121.7(2)
C80 C81 C83 113.8(2)
C80 C81 C82 109.9(2)
C83 C81 C82 109.0(2)
C80 C81 H81 108.0
C83 C81 H81 108.0
C82 C81 H81 108.0
C81 C82 H82A 109.5
C81 C82 H82B 109.5
H82A C82 H82B 109.5
C81 C82 H82C 109.5
H82A C82 H82C 109.5
H82B C82 H82C 109.5
C81 C83 H83A 109.5
C81 C83 H83B 109.5
H83A C83 H83B 109.5
C81 C83 H83C 109.5
H83A C83 H83C 109.5
H83B C83 H83C 109.5
C86 C84 C78 114.3(2)
C86 C84 C85 109.8(2)
C78 C84 C85 111.5(2)
C86 C84 H84 107.0
C78 C84 H84 107.0
C85 C84 H84 107.0
C84 C85 H85A 109.5
C84 C85 H85B 109.5
H85A C85 H85B 109.5
C84 C85 H85C 109.5
H85A C85 H85C 109.5
H85B C85 H85C 109.5
C84 C86 H86A 109.5
C84 C86 H86B 109.5
H86A C86 H86B 109.5
C84 C86 H86C 109.5
H86A C86 H86C 109.5
H86B C86 H86C 109.5
C76 C87 C88 113.9(2)
C76 C87 C89 109.8(2)
C88 C87 C89 109.4(2)
C76 C87 H87 107.9
C88 C87 H87 107.9
C89 C87 H87 107.9
C87 C88 H88A 109.5
C87 C88 H88B 109.5
H88A C88 H88B 109.5
C87 C88 H88C 109.5
H88A C88 H88C 109.5
H88B C88 H88C 109.5
C87 C89 H89A 109.5
C87 C89 H89B 109.5
H89A C89 H89B 109.5
C87 C89 H89C 109.5
H89A C89 H89C 109.5
H89B C89 H89C 109.5
C91 C90 C75 121.5(2)
C91 C90 H90 119.3
C75 C90 H90 119.3
C90 C91 C92 118.0(2)
C90 C91 H91 121.0
C92 C91 H91 121.0
C74 C92 C91 119.2(2)
C74 C92 H92 120.4
C91 C92 H92 120.4
O7 C93 O6 126.3(2)
O7 C93 C43 116.6(2)
O6 C93 C43 117.2(2)
C95 C94 H94A 109.5
C95 C94 H94B 109.5
H94A C94 H94B 109.5
C95 C94 H94C 109.5
H94A C94 H94C 109.5
H94B C94 H94C 109.5
O9 C95 C94 109.3(3)
O9 C95 H95A 109.8
C94 C95 H95A 109.8
O9 C95 H95B 109.8
C94 C95 H95B 109.8
H95A C95 H95B 108.3
O9 C96 C97 109.7(4)
O9 C96 H96A 109.7
C97 C96 H96A 109.7
O9 C96 H96B 109.7
C97 C96 H96B 109.7
H96A C96 H96B 108.2
C96 C97 H97A 109.5
C96 C97 H97B 109.5
H97A C97 H97B 109.5
C96 C97 H97C 109.5
H97A C97 H97C 109.5
H97B C97 H97C 109.5

loop_
_geom_bond_atom_site_label_1
_geom_bond_atom_site_label_2
_geom_bond_distance
Br1 Cu1 2.3936(4)
Br2 Cu2 2.3689(4)
Br3 Cu3 2.3958(4)
Br4 Cu4 2.3622(4)
Cu1 O4 1.9741(17)
Cu1 N2 2.008(2)
Cu1 O1 2.0083(17)
Cu1 N1 2.219(2)
Cu2 O2 1.9823(17)
Cu2 N3 2.011(2)
Cu2 O3 2.0159(17)
Cu2 N4 2.244(2)
Cu3 O5 1.9769(16)
Cu3 O6 2.0081(17)
Cu3 N6 2.0267(19)
Cu3 N5 2.239(2)
Cu4 O7 1.9913(17)
Cu4 O8 2.0187(17)
Cu4 N7 2.049(2)
Cu4 N8 2.223(2)
O1 C1 1.252(3)
O2 C1 1.257(3)
O3 C2 1.251(3)
O4 C2 1.256(3)
N1 C26 1.267(3)
N1 C25 1.476(3)
O5 C43 1.259(3)
O8 C43 1.246(3)
N7 C64 1.265(3)
N7 C65 1.471(3)
N5 C73 1.264(3)
N5 C72 1.471(3)
O7 C93 1.254(3)
O6 C93 1.259(3)
O9 C95 1.418(5)
O9 C96 1.426(5)
N4 C100 1.337(3)
N4 C101 1.357(3)
C99 C9 1.401(3)
C99 C6 1.405(3)
C99 C100 1.498(3)
N3 C19 1.269(3)
N3 C20 1.466(3)
N2 C105 1.348(3)
N2 C104 1.354(3)
N8 C48 1.341(3)
N8 C44 1.360(3)
N6 C75 1.349(3)
N6 C74 1.359(3)
C108 C80 1.405(3)
C108 C76 1.405(3)
C108 C75 1.498(3)
C1 C2 1.534(3)
C101 C3 1.377(3)
C101 C19 1.468(4)
C3 C4 1.383(4)
C3 H3 0.9500
C4 C5 1.381(4)
C4 H4 0.9500
C5 C100 1.400(3)
C5 H5 0.9500
C6 C7 1.395(3)
C6 C16 1.517(3)
C7 C98 1.390(4)
C7 H7 0.9500
C98 C8 1.385(4)
C98 C13 1.517(4)
C8 C9 1.393(4)
C8 H8 0.9500
C9 C10 1.527(3)
C10 C12 1.525(4)
C10 C11 1.530(4)
C10 H10 1.0000
C11 H11A 0.9800
C11 H11B 0.9800
C11 H11C 0.9800
C12 H12A 0.9800
C12 H12B 0.9800
C12 H12C 0.9800
C13 C15 1.517(4)
C13 C14 1.533(4)
C13 H13 1.0000
C14 H14A 0.9800
C14 H14B 0.9800
C14 H14C 0.9800
C15 H15A 0.9800
C15 H15B 0.9800
C15 H15C 0.9800
C16 C17 1.530(4)
C16 C18 1.536(3)
C16 H16 1.0000
C17 H17A 0.9800
C17 H17B 0.9800
C17 H17C 0.9800
C18 H18A 0.9800
C18 H18B 0.9800
C18 H18C 0.9800
C19 H19 0.9500
C20 C102 1.514(4)
C20 H20A 0.9900
C20 H20B 0.9900
C102 C24 1.388(4)
C102 C21 1.390(4)
C21 C22 1.390(4)
C21 H21 0.9500
C22 C103 1.387(4)
C22 H22 0.9500
C103 C23 1.395(4)
C103 C25 1.502(4)
C23 C24 1.383(4)
C23 H23 0.9500
C24 H24 0.9500
C25 H25A 0.9900
C25 H25B 0.9900
C26 C104 1.471(4)
C26 H26 0.9500
C104 C29 1.383(3)
C105 C27 1.397(3)
C105 C106 1.505(3)
C27 C28 1.377(4)
C27 H27 0.9500
C28 C29 1.383(4)
C28 H28 0.9500
C29 H29 0.9500
C106 C30 1.406(3)
C106 C33 1.412(3)
C30 C31 1.391(3)
C30 C40 1.529(3)
C31 C107 1.383(3)
C31 H31 0.9500
C107 C32 1.393(3)
C107 C37 1.521(3)
C32 C33 1.390(3)
C32 H32 0.9500
C33 C34 1.523(3)
C34 C35 1.527(3)
C34 C36 1.533(4)
C34 H34 1.0000
C35 H35A 0.9800
C35 H35B 0.9800
C35 H35C 0.9800
C36 H36A 0.9800
C36 H36B 0.9800
C36 H36C 0.9800
C37 C38 1.517(4)
C37 C39 1.518(4)
C37 H37 1.0000
C38 H38A 0.9800
C38 H38B 0.9800
C38 H38C 0.9800
C39 H39A 0.9800
C39 H39B 0.9800
C39 H39C 0.9800
C40 C41 1.529(3)
C40 C42 1.535(3)
C40 H40 1.0000
C41 H41A 0.9800
C41 H41B 0.9800
C41 H41C 0.9800
C42 H42A 0.9800
C42 H42B 0.9800
C42 H42C 0.9800
C43 C93 1.530(3)
C44 C45 1.379(4)
C44 C64 1.465(4)
C45 C46 1.385(4)
C45 H45 0.9500
C46 C47 1.373(4)
C46 H46 0.9500
C47 C48 1.402(3)
C47 H47 0.9500
C48 C49 1.497(3)
C49 C50 1.401(3)
C49 C54 1.410(3)
C50 C51 1.400(3)
C50 C61 1.517(3)
C51 C52 1.383(4)
C51 H51 0.9500
C52 C53 1.385(3)
C52 C58 1.520(3)
C53 C54 1.390(3)
C53 H53 0.9500
C54 C55 1.524(3)
C55 C56 1.526(3)
C55 C57 1.528(3)
C55 H55 1.0000
C56 H56A 0.9800
C56 H56B 0.9800
C56 H56C 0.9800
C57 H57A 0.9800
C57 H57B 0.9800
C57 H57C 0.9800
C58 C60 1.525(4)
C58 C59 1.533(4)
C58 H58 1.0000
C59 H59A 0.9800
C59 H59B 0.9800
C59 H59C 0.9800
C60 H60A 0.9800
C60 H60B 0.9800
C60 H60C 0.9800
C61 C63 1.526(3)
C61 C62 1.528(3)
C61 H61 1.0000
C62 H62A 0.9800
C62 H62B 0.9800
C62 H62C 0.9800
C63 H63A 0.9800
C63 H63B 0.9800
C63 H63C 0.9800
C64 H64 0.9500
C65 C66 1.509(4)
C65 H65A 0.9900
C65 H65B 0.9900
C66 C67 1.383(4)
C66 C71 1.393(4)
C67 C68 1.380(4)
C67 H67 0.9500
C68 C69 1.389(4)
C68 H68 0.9500
C69 C70 1.386(4)
C69 C72 1.506(4)
C70 C71 1.385(4)
C70 H70 0.9500
C71 H71 0.9500
C72 H72A 0.9900
C72 H72B 0.9900
C73 C74 1.473(3)
C73 H73 0.9500
C74 C92 1.379(3)
C75 C90 1.395(3)
C76 C77 1.393(3)
C76 C87 1.521(3)
C77 C78 1.392(3)
C77 H77 0.9500
C78 C79 1.385(4)
C78 C84 1.519(3)
C79 C80 1.393(3)
C79 H79 0.9500
C80 C81 1.524(3)
C81 C83 1.525(4)
C81 C82 1.537(4)
C81 H81 1.0000
C82 H82A 0.9800
C82 H82B 0.9800
C82 H82C 0.9800
C83 H83A 0.9800
C83 H83B 0.9800
C83 H83C 0.9800
C84 C86 1.513(4)
C84 C85 1.519(4)
C84 H84 1.0000
C85 H85A 0.9800
C85 H85B 0.9800
C85 H85C 0.9800
C86 H86A 0.9800
C86 H86B 0.9800
C86 H86C 0.9800
C87 C88 1.530(3)
C87 C89 1.537(4)
C87 H87 1.0000
C88 H88A 0.9800
C88 H88B 0.9800
C88 H88C 0.9800
C89 H89A 0.9800
C89 H89B 0.9800
C89 H89C 0.9800
C90 C91 1.372(4)
C90 H90 0.9500
C91 C92 1.383(4)
C91 H91 0.9500
C92 H92 0.9500
C94 C95 1.505(6)
C94 H94A 0.9800
C94 H94B 0.9800
C94 H94C 0.9800
C95 H95A 0.9900
C95 H95B 0.9900
C96 C97 1.505(7)
C96 H96A 0.9900
C96 H96B 0.9900
C97 H97A 0.9800
C97 H97B 0.9800
C97 H97C 0.9800

loop_
_geom_torsion_atom_site_label_1
_geom_torsion_atom_site_label_2
_geom_torsion_atom_site_label_3
_geom_torsion_atom_site_label_4
_geom_torsion
Cu1 O1 C1 O2 177.3(2)
Cu1 O1 C1 C2 -3.4(2)
Cu2 O2 C1 O1 -169.3(2)
Cu2 O2 C1 C2 11.4(2)
Cu2 O3 C2 O4 173.0(2)
Cu2 O3 C2 C1 -7.7(2)
Cu1 O4 C2 O3 -173.7(2)
Cu1 O4 C2 C1 7.1(2)
O1 C1 C2 O3 178.1(2)
O2 C1 C2 O3 -2.5(3)
O1 C1 C2 O4 -2.6(3)
O2 C1 C2 O4 176.8(2)
C100 N4 C101 C3 1.7(4)
Cu2 N4 C101 C3 -174.6(2)
C100 N4 C101 C19 -176.4(2)
Cu2 N4 C101 C19 7.2(2)
N4 C101 C3 C4 -1.2(4)
C19 C101 C3 C4 176.9(2)
C101 C3 C4 C5 -0.5(4)
C3 C4 C5 C100 1.6(4)
C101 N4 C100 C5 -0.5(3)
Cu2 N4 C100 C5 174.81(17)
C101 N4 C100 C99 179.2(2)
Cu2 N4 C100 C99 -5.4(3)
C4 C5 C100 N4 -1.1(4)
C4 C5 C100 C99 179.1(2)
C9 C99 C100 N4 -93.9(3)
C6 C99 C100 N4 89.8(3)
C9 C99 C100 C5 85.9(3)
C6 C99 C100 C5 -90.4(3)
C9 C99 C6 C7 -4.4(3)
C100 C99 C6 C7 171.8(2)
C9 C99 C6 C16 176.5(2)
C100 C99 C6 C16 -7.3(3)
C99 C6 C7 C98 1.0(4)
C16 C6 C7 C98 -179.9(2)
C6 C7 C98 C8 2.6(4)
C6 C7 C98 C13 -175.0(2)
C7 C98 C8 C9 -2.9(4)
C13 C98 C8 C9 174.6(2)
C98 C8 C9 C99 -0.4(4)
C98 C8 C9 C10 -178.6(2)
C6 C99 C9 C8 4.1(4)
C100 C99 C9 C8 -172.1(2)
C6 C99 C9 C10 -177.7(2)
C100 C99 C9 C10 6.1(3)
C8 C9 C10 C12 82.7(3)
C99 C9 C10 C12 -95.4(3)
C8 C9 C10 C11 -40.0(3)
C99 C9 C10 C11 141.8(2)
C8 C98 C13 C15 39.9(4)
C7 C98 C13 C15 -142.7(3)
C8 C98 C13 C14 -83.8(3)
C7 C98 C13 C14 93.6(3)
C7 C6 C16 C17 -84.6(3)
C99 C6 C16 C17 94.5(3)
C7 C6 C16 C18 39.1(3)
C99 C6 C16 C18 -141.8(2)
C20 N3 C19 C101 178.6(2)
Cu2 N3 C19 C101 -5.4(3)
N4 C101 C19 N3 -2.1(3)
C3 C101 C19 N3 179.7(2)
C19 N3 C20 C102 132.6(3)
Cu2 N3 C20 C102 -43.4(3)
N3 C20 C102 C24 -85.5(3)
N3 C20 C102 C21 87.5(3)
C24 C102 C21 C22 2.0(4)
C20 C102 C21 C22 -171.0(2)
C102 C21 C22 C103 -0.1(4)
C21 C22 C103 C23 -2.2(4)
C21 C22 C103 C25 178.3(2)
C22 C103 C23 C24 2.6(4)
C25 C103 C23 C24 -177.9(2)
C103 C23 C24 C102 -0.8(4)
C21 C102 C24 C23 -1.6(4)
C20 C102 C24 C23 171.5(2)
C26 N1 C25 C103 142.5(2)
Cu1 N1 C25 C103 -52.9(3)
C22 C103 C25 N1 -60.3(3)
C23 C103 C25 N1 120.1(3)
C25 N1 C26 C104 173.9(2)
Cu1 N1 C26 C104 6.1(3)
C105 N2 C104 C29 -2.0(3)
Cu1 N2 C104 C29 173.58(18)
C105 N2 C104 C26 179.1(2)
Cu1 N2 C104 C26 -5.3(3)
N1 C26 C104 N2 -1.1(3)
N1 C26 C104 C29 180.0(2)
C104 N2 C105 C27 2.2(3)
Cu1 N2 C105 C27 -172.76(17)
C104 N2 C105 C106 -176.0(2)
Cu1 N2 C105 C106 9.0(3)
N2 C105 C27 C28 -0.5(4)
C106 C105 C27 C28 177.7(2)
C105 C27 C28 C29 -1.4(4)
N2 C104 C29 C28 0.1(4)
C26 C104 C29 C28 178.9(2)
C27 C28 C29 C104 1.6(4)
N2 C105 C106 C30 -97.0(3)
C27 C105 C106 C30 84.8(3)
N2 C105 C106 C33 87.3(3)
C27 C105 C106 C33 -91.0(3)
C33 C106 C30 C31 -2.9(3)
C105 C106 C30 C31 -178.5(2)
C33 C106 C30 C40 172.9(2)
C105 C106 C30 C40 -2.7(3)
C106 C30 C31 C107 1.3(4)
C40 C30 C31 C107 -174.6(2)
C30 C31 C107 C32 0.8(4)
C30 C31 C107 C37 177.8(2)
C31 C107 C32 C33 -1.2(4)
C37 C107 C32 C33 -178.4(2)
C107 C32 C33 C106 -0.4(4)
C107 C32 C33 C34 174.9(2)
C30 C106 C33 C32 2.5(3)
C105 C106 C33 C32 178.2(2)
C30 C106 C33 C34 -172.8(2)
C105 C106 C33 C34 3.0(3)
C32 C33 C34 C35 35.2(3)
C106 C33 C34 C35 -149.7(2)
C32 C33 C34 C36 -87.6(3)
C106 C33 C34 C36 87.5(3)
C31 C107 C37 C38 41.7(3)
C32 C107 C37 C38 -141.3(2)
C31 C107 C37 C39 -83.5(3)
C32 C107 C37 C39 93.6(3)
C31 C30 C40 C41 -37.6(3)
C106 C30 C40 C41 146.7(2)
C31 C30 C40 C42 84.9(3)
C106 C30 C40 C42 -90.8(3)
Cu4 O8 C43 O5 172.51(19)
Cu4 O8 C43 C93 -8.0(2)
Cu3 O5 C43 O8 -175.9(2)
Cu3 O5 C43 C93 4.6(2)
C48 N8 C44 C45 2.0(3)
Cu4 N8 C44 C45 -176.58(19)
C48 N8 C44 C64 -176.1(2)
Cu4 N8 C44 C64 5.3(2)
N8 C44 C45 C46 0.8(4)
C64 C44 C45 C46 178.8(2)
C44 C45 C46 C47 -2.1(4)
C45 C46 C47 C48 0.8(4)
C44 N8 C48 C47 -3.3(3)
Cu4 N8 C48 C47 174.86(17)
C44 N8 C48 C49 174.8(2)
Cu4 N8 C48 C49 -7.1(3)
C46 C47 C48 N8 2.0(4)
C46 C47 C48 C49 -176.1(2)
N8 C48 C49 C50 88.0(3)
C47 C48 C49 C50 -93.9(3)
N8 C48 C49 C54 -96.9(3)
C47 C48 C49 C54 81.2(3)
C54 C49 C50 C51 -2.6(3)
C48 C49 C50 C51 172.4(2)
C54 C49 C50 C61 178.8(2)
C48 C49 C50 C61 -6.2(3)
C49 C50 C51 C52 0.1(4)
C61 C50 C51 C52 178.6(2)
C50 C51 C52 C53 2.3(4)
C50 C51 C52 C58 -176.9(2)
C51 C52 C53 C54 -2.1(4)
C58 C52 C53 C54 177.0(2)
C52 C53 C54 C49 -0.3(4)
C52 C53 C54 C55 -179.7(2)
C50 C49 C54 C53 2.7(3)
C48 C49 C54 C53 -172.3(2)
C50 C49 C54 C55 -177.8(2)
C48 C49 C54 C55 7.1(3)
C53 C54 C55 C56 83.1(3)
C49 C54 C55 C56 -96.3(3)
C53 C54 C55 C57 -40.6(3)
C49 C54 C55 C57 140.0(2)
C51 C52 C58 C60 -124.6(3)
C53 C52 C58 C60 56.2(3)
C51 C52 C58 C59 111.1(3)
C53 C52 C58 C59 -68.0(3)
C51 C50 C61 C63 -80.9(3)
C49 C50 C61 C63 97.6(3)
C51 C50 C61 C62 43.9(3)
C49 C50 C61 C62 -137.6(2)
C65 N7 C64 C44 177.3(2)
Cu4 N7 C64 C44 -5.0(3)
N8 C44 C64 N7 -0.7(3)
C45 C44 C64 N7 -178.8(2)
C64 N7 C65 C66 137.8(2)
Cu4 N7 C65 C66 -39.8(3)
N7 C65 C66 C67 -91.7(3)
N7 C65 C66 C71 84.1(3)
C71 C66 C67 C68 -1.1(4)
C65 C66 C67 C68 174.7(2)
C66 C67 C68 C69 -0.7(4)
C67 C68 C69 C70 2.1(4)
C67 C68 C69 C72 -177.3(2)
C68 C69 C70 C71 -1.7(4)
C72 C69 C70 C71 177.7(2)
C69 C70 C71 C66 -0.1(4)
C67 C66 C71 C70 1.5(4)
C65 C66 C71 C70 -174.4(2)
C73 N5 C72 C69 145.2(2)
Cu3 N5 C72 C69 -46.4(3)
C70 C69 C72 N5 -63.4(3)
C68 C69 C72 N5 115.9(3)
C72 N5 C73 C74 176.2(2)
Cu3 N5 C73 C74 5.2(3)
C75 N6 C74 C92 -2.0(3)
Cu3 N6 C74 C92 175.40(19)
C75 N6 C74 C73 177.7(2)
Cu3 N6 C74 C73 -4.9(3)
N5 C73 C74 N6 -0.7(3)
N5 C73 C74 C92 179.0(2)
C74 N6 C75 C90 -0.3(3)
Cu3 N6 C75 C90 -177.37(18)
C74 N6 C75 C108 178.4(2)
Cu3 N6 C75 C108 1.3(3)
C80 C108 C75 N6 -96.5(3)
C76 C108 C75 N6 90.5(3)
C80 C108 C75 C90 82.2(3)
C76 C108 C75 C90 -90.8(3)
C80 C108 C76 C77 2.9(3)
C75 C108 C76 C77 175.7(2)
C80 C108 C76 C87 -171.0(2)
C75 C108 C76 C87 1.9(3)
C108 C76 C77 C78 -0.2(4)
C87 C76 C77 C78 173.7(2)
C76 C77 C78 C79 -1.4(4)
C76 C77 C78 C84 -177.6(2)
C77 C78 C79 C80 0.3(4)
C84 C78 C79 C80 176.7(2)
C78 C79 C80 C108 2.2(4)
C78 C79 C80 C81 -173.0(2)
C76 C108 C80 C79 -3.8(3)
C75 C108 C80 C79 -176.8(2)
C76 C108 C80 C81 171.3(2)
C75 C108 C80 C81 -1.7(3)
C79 C80 C81 C83 -41.0(3)
C108 C80 C81 C83 143.9(2)
C79 C80 C81 C82 81.6(3)
C108 C80 C81 C82 -93.4(3)
C79 C78 C84 C86 132.5(3)
C77 C78 C84 C86 -51.3(3)
C79 C78 C84 C85 -102.3(3)
C77 C78 C84 C85 73.9(3)
C77 C76 C87 C88 38.5(3)
C108 C76 C87 C88 -147.8(2)
C77 C76 C87 C89 -84.6(3)
C108 C76 C87 C89 89.2(3)
N6 C75 C90 C91 2.7(4)
C108 C75 C90 C91 -176.0(2)
C75 C90 C91 C92 -2.6(4)
N6 C74 C92 C91 2.1(4)
C73 C74 C92 C91 -177.6(2)
C90 C91 C92 C74 0.3(4)
Cu4 O7 C93 O6 -171.88(19)
Cu4 O7 C93 C43 9.4(3)
Cu3 O6 C93 O7 177.0(2)
Cu3 O6 C93 C43 -4.3(2)
O8 C43 C93 O7 -0.9(3)
O5 C43 C93 O7 178.7(2)
O8 C43 C93 O6 -179.7(2)
O5 C43 C93 O6 -0.2(3)
C96 O9 C95 C94 -177.1(3)
C95 O9 C96 C97 176.5(3)
